data_1517299
loop_
_publ_author_name
'Subhasri, Annamalai'
'Anbuselvan, Chinnadurai'

_publ_section_title
;
 Facile, cost effective synthesis and DFT-based studies of substituted
 aryl hydrazones of \b-diketones: a new selective fluorescent chemosensor
 for Co2+
;
_journal_issue 15
_journal_name_full 'Analytical Methods'
_journal_page_first 5596
_journal_paper_doi 10.1039/C4AY00653D
_journal_volume 6
_journal_year 2014
_chemical_formula_sum 'C2.11 H2.39 N0.42 O0.7'
_chemical_formula_weight 44.82
_chemical_name_systematic
;
 ?
;
_space_group_IT_number 9
_symmetry_cell_setting monoclinic
_symmetry_Int_Tables_number 9
_symmetry_space_group_name_Hall 'C -2yc'
_symmetry_space_group_name_H-M 'C 1 c 1'
_atom_sites_solution_hydrogens difmap
_audit_creation_date 2013-12-07T19:02:29-00:00
_audit_creation_method 'WinGX routine CIF_UPDATE'
_cell_angle_alpha 90
_cell_angle_beta 110.851(15)
_cell_angle_gamma 90
_cell_formula_units_Z 57
_cell_length_a 23.380(3)
_cell_length_b 6.9690(7)
_cell_length_c 19.937(3)
_cell_measurement_temperature 293(2)
_cell_volume 3035.7(7)
_computing_structure_refinement 'SHELXL-2013 (Sheldrick, 2013)'
_diffrn_ambient_temperature 293(2)
_diffrn_measured_fraction_theta_full 0.999
_diffrn_measured_fraction_theta_max 0.847
_diffrn_radiation_type MoK\a
_diffrn_radiation_wavelength 0.71073
_diffrn_reflns_av_R_equivalents 0.0227
_diffrn_reflns_Laue_measured_fraction_full 0.999
_diffrn_reflns_Laue_measured_fraction_max 0.847
_diffrn_reflns_limit_h_max 31
_diffrn_reflns_limit_h_min -26
_diffrn_reflns_limit_k_max 9
_diffrn_reflns_limit_k_min -5
_diffrn_reflns_limit_l_max 26
_diffrn_reflns_limit_l_min -19
_diffrn_reflns_number 6184
_diffrn_reflns_point_group_measured_fraction_full 0.634
_diffrn_reflns_point_group_measured_fraction_max 0.518
_diffrn_reflns_theta_full 25.242
_diffrn_reflns_theta_max 29.062
_diffrn_reflns_theta_min 3.068
_exptl_absorpt_coefficient_mu 0.107
_exptl_absorpt_correction_type none
_exptl_crystal_density_diffrn 1.397
_exptl_crystal_F_000 1344
_refine_diff_density_max 0.182
_refine_diff_density_min -0.145
_refine_diff_density_rms 0.035
_refine_ls_abs_structure_details
;
 Flack x determined using 622 quotients [(I+)-(I-)]/[(I+)+(I-)]
 (Parsons and Flack (2004), Acta Cryst. A60, s61).
;
_refine_ls_abs_structure_Flack 0.1(7)
_refine_ls_extinction_coef 0.0010(2)
_refine_ls_extinction_expression Fc^*^=kFc[1+0.001xFc^2^\l^3^/sin(2\q)]^-1/4^
_refine_ls_extinction_method SHELXL
_refine_ls_goodness_of_fit_ref 1.037
_refine_ls_hydrogen_treatment refall
_refine_ls_matrix_type full
_refine_ls_number_parameters 552
_refine_ls_number_reflns 4217
_refine_ls_number_restraints 2
_refine_ls_restrained_S_all 1.036
_refine_ls_R_factor_all 0.0538
_refine_ls_R_factor_gt 0.0387
_refine_ls_shift/su_max 0
_refine_ls_shift/su_mean 0
_refine_ls_structure_factor_coef Fsqd
_refine_ls_weighting_details 'w=1/[\s^2^(Fo^2^)+(0.0388P)^2^+0.2153P] where P=(Fo^2^+2Fc^2^)/3'
_refine_ls_weighting_scheme calc
_refine_ls_wR_factor_gt 0.0803
_refine_ls_wR_factor_ref 0.0906
_reflns_number_gt 3368
_reflns_number_total 4217
_reflns_threshold_expression 'I > 2\s(I)'
_cod_duplicate_entry 1514339
_cod_data_source_file c4ay00653d2.cif
_cod_data_source_block nar
_cod_original_sg_symbol_H-M 'C c'
_cod_original_formula_sum 'C2.11 H2.39 N0.42 O0.70'
_cod_database_code 1517299

loop_
_symmetry_equiv_pos_as_xyz
'x, y, z'
'x, -y, z+1/2'
'x+1/2, y+1/2, z'
'x+1/2, -y+1/2, z+1/2'

loop_
_atom_site_label
_atom_site_type_symbol
_atom_site_fract_x
_atom_site_fract_y
_atom_site_fract_z
_atom_site_U_iso_or_equiv
_atom_site_adp_type
_atom_site_occupancy
_atom_site_calc_flag
O1 O 0.33939(11) 0.3425(4) 0.24004(14) 0.0636(7) Uani 1 d
N1 N 0.62429(13) 0.2564(4) 0.33906(16) 0.0449(6) Uani 1 d
C1 C 0.8778(2) 0.2853(9) 0.3858(3) 0.0761(13) Uani 1 d
O2 O 0.07654(13) 0.2195(4) 0.25846(15) 0.0702(8) Uani 1 d
N2 N 0.58310(13) 0.2181(4) 0.27561(17) 0.0459(6) Uani 1 d
C2 C 0.7911(2) 0.5117(6) 0.3358(3) 0.0653(11) Uani 1 d
O3 O -0.28532(12) 0.4432(4) 0.14856(14) 0.0696(7) Uani 1 d
N3 N 0.48883(16) 0.1996(4) 0.13163(17) 0.0558(8) Uani 1 d
C3 C 0.80908(15) 0.3127(5) 0.3673(2) 0.0504(8) Uani 1 d
O4 O -0.25272(11) 0.1782(4) -0.05255(14) 0.0602(6) Uani 1 d
N4 N -0.06286(15) 0.1819(4) 0.01307(16) 0.0606(8) Uani 1 d
C4 C 0.79263(17) 0.2852(6) 0.4339(2) 0.0561(9) Uani 1 d
O5 O 0.67137(12) 0.1218(4) 0.23344(15) 0.0687(7) Uani 1 d
N5 N -0.16292(13) 0.2499(4) 0.06691(16) 0.0455(7) Uani 1 d
C5 C 0.72551(16) 0.2852(4) 0.4224(2) 0.0484(8) Uani 1 d
O6 O 0.54091(13) 0.1579(4) 0.13671(16) 0.0778(8) Uani 1 d
N6 N -0.20430(12) 0.3065(4) 0.09340(14) 0.0456(6) Uani 1 d
C6 C 0.68258(16) 0.2344(4) 0.3489(2) 0.0453(8) Uani 1 d
O7 O -0.01813(14) 0.1685(6) -0.00448(17) 0.1031(12) Uani 1 d
C7 C 0.70627(17) 0.1690(4) 0.2936(2) 0.0516(9) Uani 1 d
O8 O 0.70720(12) 0.3248(4) 0.47037(14) 0.0651(7) Uani 1 d
C8 C 0.77424(18) 0.1604(6) 0.3123(3) 0.0599(10) Uani 1 d
C9 C 0.52133(16) 0.2456(4) 0.26425(19) 0.0415(7) Uani 1 d
O10 O 0.44736(16) 0.2068(5) 0.07377(16) 0.0922(10) Uani 1 d
C10 C 0.50194(17) 0.2819(5) 0.32214(19) 0.0484(8) Uani 1 d
O11 O -0.11489(13) 0.1715(5) -0.03077(15) 0.0757(8) Uani 1 d
C11 C 0.44235(17) 0.3113(5) 0.3128(2) 0.0527(8) Uani 1 d
C12 C 0.39716(15) 0.3046(4) 0.24387(19) 0.0466(8) Uani 1 d
C13 C 0.41408(17) 0.2673(4) 0.1857(2) 0.0450(8) Uani 1 d
C14 C 0.47563(15) 0.2379(4) 0.19636(18) 0.0427(8) Uani 1 d
C15 C 0.29180(19) 0.3307(8) 0.1714(3) 0.0703(12) Uani 1 d
C16 C 0.1265(2) 0.1839(7) 0.2349(3) 0.0737(13) Uani 1 d
C17 C 0.01967(16) 0.2246(4) 0.2079(2) 0.0503(9) Uani 1 d
C19 C -0.08664(16) 0.2695(4) 0.18656(18) 0.0463(8) Uani 1 d
C18 C -0.02770(18) 0.2601(5) 0.2331(2) 0.0513(9) Uani 1 d
C20 C -0.10194(15) 0.2423(4) 0.11262(17) 0.0399(7) Uani 1 d
C25 C -0.37194(16) 0.3612(5) 0.0462(2) 0.0522(9) Uani 1 d
C24 C -0.30444(15) 0.3740(5) 0.08878(18) 0.0466(8) Uani 1 d
C23 C -0.26254(15) 0.3019(4) 0.05279(18) 0.0430(7) Uani 1 d
C22 C 0.00716(16) 0.1973(5) 0.1359(2) 0.0496(8) Uani 1 d
C21 C -0.05339(15) 0.2070(4) 0.08897(17) 0.0437(8) Uani 1 d
C26 C -0.39031(14) 0.1994(5) -0.00792(18) 0.0445(7) Uani 1 d
C28 C -0.28638(15) 0.2311(4) -0.02128(19) 0.0442(7) Uani 1 d
C27 C -0.35488(16) 0.2228(6) -0.0588(2) 0.0514(9) Uani 1 d
C29 C -0.45879(17) 0.2129(7) -0.0515(3) 0.0631(11) Uani 1 d
C30 C -0.3764(2) 0.0067(6) 0.0295(3) 0.0603(9) Uani 1 d
H001 H -0.3666(16) 0.122(5) -0.093(2) 0.065(11) Uiso 1 d
H002 H 0.2991(15) 0.419(5) 0.134(2) 0.058(10) Uiso 1 d
H003 H 0.8117(18) 0.382(6) 0.469(2) 0.067(12) Uiso 1 d
H004 H 0.1275(19) 0.284(6) 0.197(3) 0.084(14) Uiso 1 d
H005 H -0.3940(16) 0.365(5) 0.078(2) 0.060(10) Uiso 1 d
H006 H 0.4286(16) 0.334(4) 0.357(2) 0.057(10) Uiso 1 d
H007 H -0.3839(16) 0.486(5) 0.0198(18) 0.059(10) Uiso 1 d
H008 H 0.8099(18) 0.158(5) 0.456(2) 0.072(12) Uiso 1 d
H009 H 0.815(2) 0.604(6) 0.370(2) 0.072(12) Uiso 1 d
H010 H 0.1231(19) 0.050(6) 0.213(2) 0.080(12) Uiso 1 d
H011 H 0.0393(16) 0.177(5) 0.116(2) 0.056(10) Uiso 1 d
H012 H 0.799(2) 0.521(6) 0.292(3) 0.095(15) Uiso 1 d
H013 H -0.399(2) -0.019(6) 0.061(2) 0.088(13) Uiso 1 d
H014 H -0.334(2) -0.006(6) 0.063(2) 0.085(13) Uiso 1 d
H015 H -0.1734(18) 0.210(5) 0.021(2) 0.059(11) Uiso 1 d
H016 H -0.0185(17) 0.282(5) 0.281(2) 0.053(10) Uiso 1 d
H017 H 0.5937(17) 0.172(5) 0.237(2) 0.058(10) Uiso 1 d
H018 H -0.3679(16) 0.350(5) -0.082(2) 0.062(11) Uiso 1 d
H019 H -0.1181(16) 0.292(4) 0.207(2) 0.050(9) Uiso 1 d
H020 H 0.899(2) 0.380(6) 0.420(3) 0.091(16) Uiso 1 d
H21 H 0.3834(15) 0.261(4) 0.138(2) 0.044(9) Uiso 1 d
H22 H -0.472(2) 0.343(6) -0.074(3) 0.098(16) Uiso 1 d
H23 H -0.4755(18) 0.104(6) -0.086(2) 0.076(12) Uiso 1 d
H24 H 0.7875(17) 0.034(6) 0.335(2) 0.072(12) Uiso 1 d
H25 H 0.749(2) 0.541(6) 0.328(2) 0.092(14) Uiso 1 d
H26 H 0.887(2) 0.315(6) 0.344(3) 0.100(16) Uiso 1 d
H27 H -0.481(2) 0.195(6) -0.024(3) 0.094(16) Uiso 1 d
H28 H 0.7811(16) 0.179(5) 0.266(2) 0.059(10) Uiso 1 d
H29 H 0.293(2) 0.212(7) 0.147(3) 0.092(15) Uiso 1 d
H30 H 0.5333(16) 0.286(4) 0.368(2) 0.048(10) Uiso 1 d
H31 H 0.160(3) 0.186(7) 0.274(4) 0.12(2) Uiso 1 d
H32 H 0.254(2) 0.365(6) 0.181(2) 0.087(13) Uiso 1 d
H33 H -0.389(2) -0.102(8) 0.000(3) 0.107(17) Uiso 1 d
H34 H 0.887(2) 0.148(7) 0.398(3) 0.100(17) Uiso 1 d

loop_
_atom_site_aniso_label
_atom_site_aniso_U_11
_atom_site_aniso_U_22
_atom_site_aniso_U_33
_atom_site_aniso_U_23
_atom_site_aniso_U_13
_atom_site_aniso_U_12
O1 0.0475(15) 0.0817(17) 0.0629(17) 0.0029(14) 0.0212(13) 0.0090(13)
N1 0.0437(16) 0.0451(14) 0.0464(16) 0.0020(13) 0.0164(14) -0.0010(12)
C1 0.044(2) 0.112(4) 0.068(3) 0.002(3) 0.014(2) 0.006(3)
O2 0.0476(16) 0.0854(18) 0.0588(18) -0.0004(14) -0.0042(13) 0.0063(14)
N2 0.0421(16) 0.0498(15) 0.0490(17) -0.0047(14) 0.0201(14) -0.0057(12)
C2 0.057(3) 0.067(2) 0.067(3) 0.005(2) 0.016(2) -0.012(2)
O3 0.0617(16) 0.0944(19) 0.0531(15) -0.0277(14) 0.0207(13) -0.0169(14)
N3 0.060(2) 0.0620(17) 0.0493(19) -0.0060(15) 0.0245(17) -0.0067(16)
C3 0.0381(18) 0.0602(19) 0.050(2) 0.0034(17) 0.0120(15) 0.0039(15)
O4 0.0468(14) 0.0886(17) 0.0464(13) -0.0126(13) 0.0182(12) -0.0022(13)
N4 0.0517(19) 0.085(2) 0.0448(18) 0.0014(17) 0.0168(16) 0.0034(17)
C4 0.044(2) 0.068(2) 0.053(2) 0.005(2) 0.0118(18) 0.0016(19)
O5 0.0582(16) 0.0867(18) 0.0648(17) -0.0315(15) 0.0264(14) -0.0167(14)
N5 0.0427(17) 0.0534(16) 0.0374(16) -0.0012(13) 0.0106(13) 0.0006(12)
C5 0.049(2) 0.0463(17) 0.050(2) 0.0032(15) 0.0180(17) 0.0004(14)
O6 0.0641(19) 0.118(2) 0.0616(17) -0.0186(16) 0.0351(15) -0.0058(16)
N6 0.0423(16) 0.0494(15) 0.0422(15) 0.0032(12) 0.0114(13) -0.0013(12)
C6 0.045(2) 0.0418(16) 0.052(2) -0.0027(15) 0.0206(16) -0.0013(14)
O7 0.0593(19) 0.198(4) 0.0571(18) -0.005(2) 0.0270(16) 0.009(2)
C7 0.054(2) 0.0461(18) 0.058(2) -0.0094(17) 0.0243(19) -0.0061(16)
O8 0.0604(16) 0.0835(17) 0.0553(15) -0.0118(14) 0.0252(14) -0.0079(13)
C8 0.051(2) 0.066(2) 0.066(3) -0.015(2) 0.026(2) 0.0013(19)
C9 0.0455(18) 0.0361(14) 0.0457(19) 0.0028(14) 0.0198(16) -0.0027(13)
O10 0.074(2) 0.157(3) 0.0411(16) -0.0112(19) 0.0144(15) 0.007(2)
C10 0.048(2) 0.0564(19) 0.0395(19) 0.0029(16) 0.0134(16) 0.0005(17)
O11 0.0544(17) 0.122(2) 0.0423(14) -0.0039(15) 0.0069(13) 0.0073(16)
C11 0.053(2) 0.064(2) 0.047(2) 0.0064(17) 0.0253(18) 0.0048(17)
C12 0.0440(19) 0.0433(16) 0.054(2) 0.0047(16) 0.0189(17) 0.0018(15)
C13 0.047(2) 0.0406(16) 0.045(2) 0.0018(15) 0.0129(17) -0.0038(15)
C14 0.050(2) 0.0393(15) 0.0437(18) -0.0044(13) 0.0233(17) -0.0083(13)
C15 0.047(3) 0.078(3) 0.082(3) 0.005(3) 0.019(2) -0.002(2)
C16 0.038(2) 0.077(3) 0.089(4) 0.008(3) 0.002(2) 0.005(2)
C17 0.0444(19) 0.0452(17) 0.050(2) 0.0005(16) 0.0028(17) 0.0016(15)
C19 0.048(2) 0.0469(17) 0.0414(19) 0.0017(15) 0.0132(16) -0.0026(16)
C18 0.059(2) 0.0512(19) 0.0348(19) -0.0016(16) 0.0056(17) -0.0025(16)
C20 0.0393(17) 0.0343(14) 0.0408(18) 0.0007(13) 0.0075(15) -0.0037(13)
C25 0.044(2) 0.061(2) 0.053(2) -0.0074(18) 0.0175(18) 0.0015(17)
C24 0.052(2) 0.0467(17) 0.0407(18) -0.0036(15) 0.0156(16) -0.0080(15)
C23 0.0435(18) 0.0431(16) 0.0398(17) 0.0026(14) 0.0116(15) -0.0036(14)
C22 0.0385(18) 0.0518(19) 0.054(2) 0.0036(17) 0.0111(16) 0.0014(15)
C21 0.0435(18) 0.0471(17) 0.0360(17) 0.0045(14) 0.0086(14) -0.0014(14)
C26 0.0333(16) 0.0571(18) 0.0407(17) -0.0053(15) 0.0104(14) -0.0037(14)
C28 0.0437(19) 0.0492(17) 0.0401(17) 0.0018(15) 0.0152(16) 0.0012(15)
C27 0.0406(19) 0.069(2) 0.0400(18) -0.0055(19) 0.0085(16) -0.0007(17)
C29 0.037(2) 0.087(3) 0.060(3) -0.007(2) 0.0103(19) -0.001(2)
C30 0.054(2) 0.058(2) 0.069(3) 0.001(2) 0.021(2) -0.0097(19)

loop_
_atom_type_symbol
_atom_type_description
_atom_type_scat_dispersion_real
_atom_type_scat_dispersion_imag
_atom_type_scat_source
C C 0.0033 0.0016 'International Tables Vol C Tables 4.2.6.8 and 6.1.1.4'
H H 0 0 'International Tables Vol C Tables 4.2.6.8 and 6.1.1.4'
N N 0.0061 0.0033 'International Tables Vol C Tables 4.2.6.8 and 6.1.1.4'
O O 0.0106 0.006 'International Tables Vol C Tables 4.2.6.8 and 6.1.1.4'

loop_
_geom_angle_atom_site_label_1
_geom_angle_atom_site_label_2
_geom_angle_atom_site_label_3
_geom_angle
C12 O1 C15 117.7(3)
C6 N1 N2 119.0(3)
C3 C1 H020 108(3)
C3 C1 H26 108(3)
H020 C1 H26 105(4)
C3 C1 H34 107(3)
H020 C1 H34 119(4)
H26 C1 H34 110(4)
C17 O2 C16 117.5(3)
N1 N2 C9 119.3(3)
N1 N2 H017 123(2)
C9 N2 H017 118(2)
C3 C2 H009 108(2)
C3 C2 H012 109(3)
H009 C2 H012 110(4)
C3 C2 H25 112(3)
H009 C2 H25 106(3)
H012 C2 H25 112(4)
O10 N3 O6 121.6(3)
O10 N3 C14 119.0(3)
O6 N3 C14 119.4(3)
C2 C3 C4 111.0(3)
C2 C3 C1 109.1(4)
C4 C3 C1 110.2(3)
C2 C3 C8 109.7(3)
C4 C3 C8 107.6(3)
C1 C3 C8 109.3(3)
O7 N4 O11 121.8(3)
O7 N4 C21 118.5(3)
O11 N4 C21 119.6(3)
C5 C4 C3 116.2(3)
C5 C4 H003 108(2)
C3 C4 H003 110(2)
C5 C4 H008 107(2)
C3 C4 H008 108(2)
H003 C4 H008 107(3)
N6 N5 C20 118.4(3)
N6 N5 H015 122(2)
C20 N5 H015 120(2)
O8 C5 C6 121.7(3)
O8 C5 C4 121.5(3)
C6 C5 C4 116.8(3)
C23 N6 N5 119.6(3)
N1 C6 C7 124.8(3)
N1 C6 C5 114.7(3)
C7 C6 C5 120.5(3)
O5 C7 C6 121.1(3)
O5 C7 C8 120.5(3)
C6 C7 C8 118.3(3)
C7 C8 C3 113.3(3)
C7 C8 H24 106(2)
C3 C8 H24 107(2)
C7 C8 H28 106(2)
C3 C8 H28 111(2)
H24 C8 H28 114(3)
N2 C9 C14 123.0(3)
N2 C9 C10 120.7(3)
C14 C9 C10 116.4(3)
C11 C10 C9 122.1(3)
C11 C10 H30 122(2)
C9 C10 H30 116(2)
C10 C11 C12 120.5(3)
C10 C11 H006 121(2)
C12 C11 H006 119(2)
O1 C12 C13 124.8(3)
O1 C12 C11 115.9(3)
C13 C12 C11 119.3(3)
C12 C13 C14 119.3(3)
C12 C13 H21 120(2)
C14 C13 H21 120(2)
C13 C14 C9 122.4(3)
C13 C14 N3 115.2(3)
C9 C14 N3 122.5(3)
O1 C15 H002 113(2)
O1 C15 H29 113(3)
H002 C15 H29 96(4)
O1 C15 H32 104(3)
H002 C15 H32 112(3)
H29 C15 H32 119(4)
O2 C16 H004 111(2)
O2 C16 H010 110(2)
H004 C16 H010 109(3)
O2 C16 H31 107(4)
H004 C16 H31 113(4)
H010 C16 H31 107(4)
O2 C17 C22 124.2(3)
O2 C17 C18 115.7(3)
C22 C17 C18 120.1(3)
C18 C19 C20 121.8(3)
C18 C19 H019 117(2)
C20 C19 H019 121(2)
C19 C18 C17 120.4(4)
C19 C18 H016 121(2)
C17 C18 H016 119(2)
N5 C20 C21 123.4(3)
N5 C20 C19 120.1(3)
C21 C20 C19 116.4(3)
C24 C25 C26 114.9(3)
C24 C25 H005 109(2)
C26 C25 H005 114(2)
C24 C25 H007 107(2)
C26 C25 H007 109(2)
H005 C25 H007 102(3)
O3 C24 C23 122.0(3)
O3 C24 C25 121.5(3)
C23 C24 C25 116.4(3)
N6 C23 C28 124.6(3)
N6 C23 C24 114.2(3)
C28 C23 C24 121.2(3)
C17 C22 C21 118.9(3)
C17 C22 H011 122(2)
C21 C22 H011 119(2)
C22 C21 C20 122.4(3)
C22 C21 N4 115.7(3)
C20 C21 N4 122.0(3)
C25 C26 C30 110.7(3)
C25 C26 C29 109.5(3)
C30 C26 C29 109.4(3)
C25 C26 C27 108.1(3)
C30 C26 C27 110.5(3)
C29 C26 C27 108.8(3)
O4 C28 C23 122.2(3)
O4 C28 C27 119.9(3)
C23 C28 C27 117.9(3)
C28 C27 C26 114.0(3)
C28 C27 H001 112(2)
C26 C27 H001 108(2)
C28 C27 H018 107(2)
C26 C27 H018 105(2)
H001 C27 H018 111(3)
C26 C29 H22 114(3)
C26 C29 H23 115(2)
H22 C29 H23 112(4)
C26 C29 H27 111(3)
H22 C29 H27 104(4)
H23 C29 H27 99(4)
C26 C30 H013 114(2)
C26 C30 H014 114(2)
H013 C30 H014 101(3)
C26 C30 H33 116(3)
H013 C30 H33 98(4)
H014 C30 H33 111(4)

loop_
_geom_bond_atom_site_label_1
_geom_bond_atom_site_label_2
_geom_bond_distance
O1 C12 1.352(4)
O1 C15 1.426(5)
N1 C6 1.315(4)
N1 N2 1.316(4)
C1 C3 1.526(5)
C1 H020 0.95(5)
C1 H26 0.96(6)
C1 H34 0.99(5)
O2 C17 1.353(4)
O2 C16 1.427(6)
N2 C9 1.393(4)
N2 H017 0.94(4)
C2 C3 1.519(5)
C2 H009 0.95(5)
C2 H012 0.95(5)
C2 H25 0.97(4)
O3 C24 1.214(4)
N3 O10 1.215(4)
N3 O6 1.221(4)
N3 C14 1.455(4)
C3 C4 1.521(5)
C3 C8 1.536(5)
O4 C28 1.222(4)
N4 O7 1.219(4)
N4 O11 1.221(4)
N4 C21 1.460(4)
C4 C5 1.503(5)
C4 H003 0.95(4)
C4 H008 1.01(4)
O5 C7 1.231(4)
N5 N6 1.317(4)
N5 C20 1.393(4)
N5 H015 0.91(4)
C5 O8 1.211(4)
C5 C6 1.494(5)
N6 C23 1.314(4)
C6 C7 1.472(5)
C7 C8 1.499(5)
C8 H24 0.99(4)
C8 H28 1.00(4)
C9 C14 1.395(4)
C9 C10 1.405(5)
C10 C11 1.354(5)
C10 H30 0.95(4)
C11 C12 1.405(5)
C11 H006 1.06(4)
C12 C13 1.378(5)
C13 C14 1.393(5)
C13 H21 0.97(4)
C15 H002 1.03(4)
C15 H29 0.96(5)
C15 H32 1.01(4)
C16 H004 1.04(5)
C16 H010 1.02(4)
C16 H31 0.89(6)
C17 C22 1.372(5)
C17 C18 1.391(5)
C19 C18 1.361(5)
C19 C20 1.401(4)
C19 H019 0.97(4)
C18 H016 0.91(4)
C20 C21 1.397(5)
C25 C24 1.505(5)
C25 C26 1.513(5)
C25 H005 0.95(4)
C25 H007 1.00(4)
C24 C23 1.492(4)
C23 C28 1.466(5)
C22 C21 1.393(5)
C22 H011 0.97(4)
C26 C30 1.515(5)
C26 C29 1.529(5)
C26 C27 1.529(5)
C28 C27 1.508(5)
C27 H001 0.95(4)
C27 H018 0.99(4)
C29 H22 1.01(5)
C29 H23 1.01(4)
C29 H27 0.89(5)
C30 H013 0.98(5)
C30 H014 0.98(4)
C30 H33 0.94(6)

loop_
_geom_hbond_atom_site_label_D
_geom_hbond_atom_site_label_H
_geom_hbond_atom_site_label_A
_geom_hbond_distance_DH
_geom_hbond_distance_HA
_geom_hbond_distance_DA
_geom_hbond_angle_DHA
_geom_hbond_site_symmetry_A
C16 H004 O5 1.04(5) 2.57(4) 3.230(6) 121(3) 3_455
C11 H006 O7 1.06(4) 2.59(4) 3.427(5) 136(2) 4
N5 H015 O4 0.91(4) 1.92(4) 2.602(4) 130(3) .
N5 H015 O11 0.91(4) 2.00(4) 2.628(4) 125(3) .
N2 H017 O5 0.94(4) 1.88(4) 2.579(4) 129(3) .
N2 H017 O6 0.94(4) 1.94(4) 2.622(4) 127(3) .
C15 H29 O3 0.96(5) 2.62(5) 3.189(6) 118(3) 3_545
C16 H004 O5 1.04(5) 2.57(4) 3.230(6) 121(3) 3_455
C25 H005 O6 0.95(4) 2.65(4) 3.469(5) 144(3) 1_455
C11 H006 O7 1.06(4) 2.59(4) 3.427(5) 136(2) 4
N5 H015 O4 0.91(4) 1.92(4) 2.602(4) 130(3) .
N5 H015 O11 0.91(4) 2.00(4) 2.628(4) 125(3) .
N2 H017 O5 0.94(4) 1.88(4) 2.579(4) 129(3) .
N2 H017 O6 0.94(4) 1.94(4) 2.622(4) 127(3) .
C15 H29 O3 0.96(5) 2.62(5) 3.189(6) 118(3) 3_545

loop_
_geom_torsion_atom_site_label_1
_geom_torsion_atom_site_label_2
_geom_torsion_atom_site_label_3
_geom_torsion_atom_site_label_4
_geom_torsion
C6 N1 N2 C9 -178.5(3)
C2 C3 C4 C5 65.9(4)
C1 C3 C4 C5 -173.2(4)
C8 C3 C4 C5 -54.1(4)
C3 C4 C5 O8 -156.4(3)
C3 C4 C5 C6 23.5(5)
C20 N5 N6 C23 -175.2(3)
N2 N1 C6 C7 0.1(4)
N2 N1 C6 C5 178.9(3)
O8 C5 C6 N1 7.0(4)
C4 C5 C6 N1 -172.9(3)
O8 C5 C6 C7 -174.1(3)
C4 C5 C6 C7 6.0(4)
N1 C6 C7 O5 -3.2(5)
C5 C6 C7 O5 178.0(3)
N1 C6 C7 C8 177.1(3)
C5 C6 C7 C8 -1.7(4)
O5 C7 C8 C3 149.1(3)
C6 C7 C8 C3 -31.1(5)
C2 C3 C8 C7 -63.5(4)
C4 C3 C8 C7 57.3(4)
C1 C3 C8 C7 176.9(4)
N1 N2 C9 C14 169.6(3)
N1 N2 C9 C10 -10.8(4)
N2 C9 C10 C11 179.3(3)
C14 C9 C10 C11 -1.1(4)
C9 C10 C11 C12 0.6(5)
C15 O1 C12 C13 4.3(5)
C15 O1 C12 C11 -177.9(3)
C10 C11 C12 O1 -177.8(3)
C10 C11 C12 C13 0.1(5)
O1 C12 C13 C14 177.4(3)
C11 C12 C13 C14 -0.3(4)
C12 C13 C14 C9 -0.3(4)
C12 C13 C14 N3 180.0(3)
N2 C9 C14 C13 -179.5(3)
C10 C9 C14 C13 0.9(4)
N2 C9 C14 N3 0.3(4)
C10 C9 C14 N3 -179.3(3)
O10 N3 C14 C13 4.3(4)
O6 N3 C14 C13 -174.5(3)
O10 N3 C14 C9 -175.4(3)
O6 N3 C14 C9 5.8(5)
C16 O2 C17 C22 0.2(5)
C16 O2 C17 C18 -179.9(3)
C20 C19 C18 C17 0.6(5)
O2 C17 C18 C19 179.6(3)
C22 C17 C18 C19 -0.5(5)
N6 N5 C20 C21 -172.0(3)
N6 N5 C20 C19 8.4(4)
C18 C19 C20 N5 178.9(3)
C18 C19 C20 C21 -0.6(4)
C26 C25 C24 O3 -152.8(3)
C26 C25 C24 C23 28.7(4)
N5 N6 C23 C28 2.1(5)
N5 N6 C23 C24 -178.7(3)
O3 C24 C23 N6 5.0(5)
C25 C24 C23 N6 -176.6(3)
O3 C24 C23 C28 -175.7(3)
C25 C24 C23 C28 2.7(4)
O2 C17 C22 C21 -179.6(3)
C18 C17 C22 C21 0.4(5)
C17 C22 C21 C20 -0.5(5)
C17 C22 C21 N4 178.3(3)
N5 C20 C21 C22 -179.0(3)
C19 C20 C21 C22 0.6(4)
N5 C20 C21 N4 2.3(4)
C19 C20 C21 N4 -178.2(3)
O7 N4 C21 C22 -5.2(5)
O11 N4 C21 C22 173.5(3)
O7 N4 C21 C20 173.6(3)
O11 N4 C21 C20 -7.7(5)
C24 C25 C26 C30 64.0(4)
C24 C25 C26 C29 -175.3(3)
C24 C25 C26 C27 -57.0(4)
N6 C23 C28 O4 -3.6(5)
C24 C23 C28 O4 177.2(3)
N6 C23 C28 C27 175.8(3)
C24 C23 C28 C27 -3.4(5)
O4 C28 C27 C26 152.5(3)
C23 C28 C27 C26 -26.9(5)
C25 C26 C27 C28 55.7(4)
C30 C26 C27 C28 -65.4(4)
C29 C26 C27 C28 174.5(3)
